data_2016253
loop_
_publ_author_name
'Serafin, Mateusz F.'
'Wheeler, Kraig A.'

_publ_section_title
;
 2-Aminopyrimidine--3,3,3-triphenylpropanoic acid (1/1)
;
_journal_coeditor_code GD3144
_journal_issue 11
_journal_name_full 'Acta Crystallographica Section C'
_journal_page_first o620
_journal_page_last o621
_journal_paper_doi 10.1107/S0108270107045799
_journal_volume 63
_journal_year 2007
_chemical_formula_iupac 'C4 H5 N3, C21 H18 O2'
_chemical_formula_moiety 'C4 H5 N3, C21 H18 O2'
_chemical_formula_sum 'C25 H23 N3 O2'
_chemical_formula_weight 397.46
_chemical_name_systematic
;
2-Aminopyrimidine--3,3,3-triphenylpropanoic acid (1/1)
;
_space_group_IT_number 14
_symmetry_cell_setting monoclinic
_symmetry_space_group_name_Hall '-P 2ybc'
_symmetry_space_group_name_H-M 'P 1 21/c 1'
_atom_sites_solution_hydrogens geom
_atom_sites_solution_primary direct
_atom_sites_solution_secondary difmap
_cell_angle_alpha 90.00
_cell_angle_beta 97.518(15)
_cell_angle_gamma 90.00
_cell_formula_units_Z 4
_cell_length_a 20.590(2)
_cell_length_b 9.5109(8)
_cell_length_c 10.640(2)
_cell_measurement_reflns_used 23
_cell_measurement_temperature 298(2)
_cell_measurement_theta_max 54.401
_cell_measurement_theta_min 53.300
_cell_volume 2065.7(5)
_computing_cell_refinement 'XSCANS (Bruker, 1999)'
_computing_data_collection 'XSCANS (Bruker, 1999)'
_computing_data_reduction 'XPREP (Bruker, 2001)'
_computing_molecular_graphics 'X-SEED (Barbour, 2001)'
_computing_publication_material 'X-SEED (Barbour, 2001)'
_computing_structure_refinement 'SHELXL97 (Sheldrick, 1997)'
_computing_structure_solution 'SHELXS97 (Sheldrick, 1997)'
_diffrn_ambient_temperature 298(2)
_diffrn_measured_fraction_theta_full 0.974
_diffrn_measured_fraction_theta_max 0.974
_diffrn_measurement_device_type 'Bruker P4'
_diffrn_measurement_method \q//2\q
_diffrn_radiation_monochromator graphite
_diffrn_radiation_source 'fine-focus sealed tube'
_diffrn_radiation_type CuK\a
_diffrn_radiation_wavelength 1.54178
_diffrn_reflns_av_R_equivalents 0.0425
_diffrn_reflns_av_sigmaI/netI 0.0586
_diffrn_reflns_limit_h_max 23
_diffrn_reflns_limit_h_min -23
_diffrn_reflns_limit_k_max 1
_diffrn_reflns_limit_k_min -10
_diffrn_reflns_limit_l_max 12
_diffrn_reflns_limit_l_min -1
_diffrn_reflns_number 4193
_diffrn_reflns_theta_full 61.82
_diffrn_reflns_theta_max 61.82
_diffrn_reflns_theta_min 4.33
_diffrn_standards_decay_% 0
_diffrn_standards_interval_count 97
_diffrn_standards_number 3
_exptl_absorpt_coefficient_mu 0.656
_exptl_absorpt_correction_T_max 0.880
_exptl_absorpt_correction_T_min 0.757
_exptl_absorpt_correction_type analytical
_exptl_absorpt_process_details '(XPREP; Bruker, 2001)'
_exptl_crystal_colour colourless
_exptl_crystal_density_diffrn 1.278
_exptl_crystal_density_method 'not measured'
_exptl_crystal_description 'transparent plate'
_exptl_crystal_F_000 840
_exptl_crystal_size_max 0.45
_exptl_crystal_size_mid 0.42
_exptl_crystal_size_min 0.20
_refine_diff_density_max 0.173
_refine_diff_density_min -0.229
_refine_ls_extinction_method none
_refine_ls_goodness_of_fit_ref 1.036
_refine_ls_hydrogen_treatment mixed
_refine_ls_matrix_type full
_refine_ls_number_parameters 278
_refine_ls_number_reflns 3144
_refine_ls_number_restraints 0
_refine_ls_restrained_S_all 1.036
_refine_ls_R_factor_all 0.0965
_refine_ls_R_factor_gt 0.0566
_refine_ls_shift/su_max 0.000
_refine_ls_shift/su_mean 0.000
_refine_ls_structure_factor_coef Fsqd
_refine_ls_weighting_details 'calc w=1/[\s^2^(Fo^2^)+(0.0693P)^2^+0.2673P] where P=(Fo^2^+2Fc^2^)/3'
_refine_ls_weighting_scheme calc
_refine_ls_wR_factor_gt 0.1264
_refine_ls_wR_factor_ref 0.1485
_reflns_number_gt 2048
_reflns_number_total 3144
_reflns_threshold_expression I>2\s(I)
_cod_data_source_file gd3144.cif
_cod_data_source_block I
_cod_original_cell_volume 2065.6(5)
_cod_original_sg_symbol_H-M 'P 21/c'
_cod_database_code 2016253
_cod_database_fobs_code 2016253

loop_
_symmetry_equiv_pos_as_xyz
'x, y, z'
'-x, y+1/2, -z+1/2'
'-x, -y, -z'
'x, -y-1/2, z-1/2'

loop_
_atom_site_type_symbol
_atom_site_label
_atom_site_fract_x
_atom_site_fract_y
_atom_site_fract_z
_atom_site_U_iso_or_equiv
_atom_site_adp_type
_atom_site_calc_flag
_atom_site_refinement_flags
_atom_site_occupancy
O O1 0.33412(10) 0.5739(2) 0.5844(2) 0.0648(7) Uani d . 1
O O2 0.28867(11) 0.7839(2) 0.5572(3) 0.0736(8) Uani d . 1
N N1 0.42512(12) 0.6656(3) 0.4299(3) 0.0633(8) Uani d . 1
N N2 0.41846(16) 0.8917(4) 0.5024(4) 0.0878(11) Uani d . 1
N N3 0.51321(15) 0.8273(4) 0.4269(3) 0.0835(10) Uani d . 1
C C2 0.45260(16) 0.7924(4) 0.4509(3) 0.0620(9) Uani d . 1
C C4 0.5445(2) 0.7287(5) 0.3695(4) 0.0872(13) Uani d . 1
H H4 0.5865 0.7492 0.3515 0.105 Uiso calc R 1
C C5 0.51947(18) 0.6004(5) 0.3354(4) 0.0799(12) Uani d . 1
H H5 0.5416 0.5357 0.2911 0.094(14) Uiso calc R 1
C C6 0.45898(17) 0.5731(4) 0.3710(4) 0.0765(11) Uani d . 1
H H6 0.4407 0.4849 0.3528 0.092 Uiso calc R 1
C C11 0.29037(14) 0.6687(3) 0.6065(3) 0.0495(8) Uani d . 1
C C12 0.24507(14) 0.6278(3) 0.6995(3) 0.0462(8) Uani d . 1
H H12A 0.2153 0.7056 0.7065 0.055 Uiso calc R 1
H H12B 0.2710 0.6163 0.7817 0.055 Uiso calc R 1
C C13 0.20315(12) 0.4920(3) 0.6707(2) 0.0365(6) Uani d . 1
C C21 0.24573(12) 0.3580(3) 0.6781(3) 0.0354(6) Uani d . 1
C C22 0.29166(13) 0.3375(3) 0.7856(3) 0.0459(7) Uani d . 1
H H22 0.3013 0.4111 0.8425 0.055 Uiso calc R 1
C C23 0.32285(14) 0.2099(4) 0.8088(3) 0.0515(8) Uani d . 1
H H23 0.3528 0.1983 0.8814 0.062 Uiso calc R 1
C C24 0.31003(14) 0.0997(3) 0.7257(3) 0.0490(8) Uani d . 1
H H24 0.3306 0.0135 0.7424 0.059 Uiso calc R 1
C C25 0.26660(14) 0.1182(3) 0.6180(3) 0.0469(8) Uani d . 1
H H25 0.2585 0.0448 0.5604 0.056 Uiso calc R 1
C C26 0.23440(13) 0.2468(3) 0.5940(3) 0.0409(7) Uani d . 1
H H26 0.2050 0.2578 0.5206 0.049 Uiso calc R 1
C C31 0.15745(12) 0.4691(3) 0.7737(3) 0.0387(7) Uani d . 1
C C32 0.15060(14) 0.5643(3) 0.8695(3) 0.0489(8) Uani d . 1
H H32 0.1744 0.6476 0.8742 0.059 Uiso calc R 1
C C33 0.10850(16) 0.5371(4) 0.9589(3) 0.0609(9) Uani d . 1
H H33 0.1043 0.6025 1.0223 0.073 Uiso calc R 1
C C34 0.07316(15) 0.4148(4) 0.9542(3) 0.0594(10) Uani d . 1
H H34 0.0456 0.3964 1.0148 0.071 Uiso calc R 1
C C35 0.07881(14) 0.3191(4) 0.8589(3) 0.0545(9) Uani d . 1
H H35 0.0547 0.2362 0.8546 0.065 Uiso calc R 1
C C36 0.12032(13) 0.3465(3) 0.7700(3) 0.0449(7) Uani d . 1
H H36 0.1236 0.2813 0.7059 0.054 Uiso calc R 1
C C41 0.16147(12) 0.5175(3) 0.5409(3) 0.0370(6) Uani d . 1
C C42 0.18735(13) 0.5039(3) 0.4278(3) 0.0418(7) Uani d . 1
H H42 0.2304 0.4734 0.4294 0.050 Uiso calc R 1
C C43 0.15100(14) 0.5343(3) 0.3129(3) 0.0493(8) Uani d . 1
H H43 0.1697 0.5240 0.2385 0.059 Uiso calc R 1
C C44 0.08718(15) 0.5797(3) 0.3073(3) 0.0528(8) Uani d . 1
H H44 0.0623 0.5987 0.2298 0.063 Uiso calc R 1
C C45 0.06106(14) 0.5964(3) 0.4189(3) 0.0514(8) Uani d . 1
H H45 0.0183 0.6286 0.4167 0.062 Uiso calc R 1
C C46 0.09744(13) 0.5661(3) 0.5344(3) 0.0432(7) Uani d . 1
H H46 0.0788 0.5783 0.6087 0.052 Uiso calc R 1
H H1C 0.360(2) 0.610(5) 0.522(4) 0.134(18) Uiso d . 1
H H2A 0.3782(19) 0.874(4) 0.521(3) 0.087(13) Uiso d . 1
H H2B 0.439(2) 0.979(6) 0.517(5) 0.15(2) Uiso d . 1

loop_
_atom_site_aniso_label
_atom_site_aniso_U_11
_atom_site_aniso_U_22
_atom_site_aniso_U_33
_atom_site_aniso_U_12
_atom_site_aniso_U_13
_atom_site_aniso_U_23
O1 0.0507(12) 0.0464(13) 0.1030(19) 0.0066(11) 0.0322(13) 0.0108(13)
O2 0.0684(15) 0.0384(13) 0.121(2) 0.0018(11) 0.0374(15) 0.0146(14)
N1 0.0466(15) 0.0569(18) 0.088(2) -0.0135(14) 0.0129(15) -0.0018(17)
N2 0.069(2) 0.069(2) 0.134(3) -0.0219(19) 0.045(2) -0.013(2)
N3 0.0678(19) 0.079(2) 0.111(3) -0.0307(18) 0.0421(19) -0.006(2)
C2 0.0490(18) 0.068(2) 0.071(2) -0.0192(19) 0.0119(17) 0.004(2)
C4 0.068(3) 0.102(3) 0.098(3) -0.025(3) 0.035(2) 0.002(3)
C5 0.059(2) 0.088(3) 0.096(3) -0.009(2) 0.023(2) -0.010(3)
C6 0.055(2) 0.070(3) 0.104(3) -0.009(2) 0.009(2) -0.011(2)
C11 0.0392(16) 0.0361(18) 0.074(2) -0.0056(14) 0.0105(15) -0.0032(17)
C12 0.0436(16) 0.0379(16) 0.0581(19) -0.0024(13) 0.0105(15) -0.0032(15)
C13 0.0368(14) 0.0353(16) 0.0383(15) 0.0005(12) 0.0082(12) -0.0008(13)
C21 0.0338(14) 0.0359(16) 0.0377(15) 0.0008(12) 0.0085(12) 0.0019(13)
C22 0.0415(16) 0.0510(19) 0.0451(18) 0.0034(15) 0.0046(14) -0.0044(15)
C23 0.0416(16) 0.064(2) 0.0477(19) 0.0091(16) 0.0022(14) 0.0063(17)
C24 0.0436(16) 0.0437(19) 0.061(2) 0.0066(14) 0.0109(16) 0.0075(16)
C25 0.0511(17) 0.0361(16) 0.0555(19) 0.0013(14) 0.0152(16) -0.0027(15)
C26 0.0412(16) 0.0397(17) 0.0421(16) 0.0003(13) 0.0066(13) -0.0022(14)
C31 0.0348(14) 0.0425(17) 0.0391(16) 0.0054(13) 0.0063(12) -0.0008(14)
C32 0.0554(18) 0.0477(18) 0.0447(17) 0.0084(15) 0.0112(15) 0.0001(15)
C33 0.074(2) 0.068(2) 0.0446(19) 0.020(2) 0.0215(17) 0.0003(18)
C34 0.055(2) 0.073(3) 0.054(2) 0.0180(19) 0.0250(17) 0.0178(19)
C35 0.0457(17) 0.055(2) 0.066(2) 0.0046(16) 0.0187(16) 0.0141(18)
C36 0.0418(15) 0.0458(18) 0.0489(18) 0.0000(14) 0.0126(14) -0.0030(15)
C41 0.0390(14) 0.0324(15) 0.0410(16) -0.0022(12) 0.0098(12) 0.0017(13)
C42 0.0375(14) 0.0419(17) 0.0474(18) 0.0033(13) 0.0109(14) 0.0006(15)
C43 0.0586(19) 0.0492(19) 0.0423(18) 0.0050(16) 0.0146(15) 0.0028(15)
C44 0.0539(18) 0.058(2) 0.0449(18) 0.0061(16) 0.0015(15) 0.0074(16)
C45 0.0399(15) 0.057(2) 0.057(2) 0.0073(15) 0.0052(15) 0.0078(17)
C46 0.0388(15) 0.0482(18) 0.0440(17) 0.0046(14) 0.0111(13) 0.0008(15)

loop_
_atom_type_symbol
_atom_type_description
_atom_type_scat_dispersion_real
_atom_type_scat_dispersion_imag
_atom_type_scat_source
C C 0.0181 0.0091 'International Tables Vol C Tables 4.2.6.8 and 6.1.1.4'
H H 0.0000 0.0000 'International Tables Vol C Tables 4.2.6.8 and 6.1.1.4'
N N 0.0311 0.0180 'International Tables Vol C Tables 4.2.6.8 and 6.1.1.4'
O O 0.0492 0.0322 'International Tables Vol C Tables 4.2.6.8 and 6.1.1.4'

loop_
_geom_angle_atom_site_label_1
_geom_angle_atom_site_label_2
_geom_angle_atom_site_label_3
_geom_angle
C11 O1 H1C 109(3)
C2 N1 C6 116.0(3)
N1 C2 N2 118.1(3)
C2 N2 H2A 121(3)
C2 N2 H2B 116(3)
H2A N2 H2B 123(4)
C2 N3 C4 115.4(3)
N2 C2 N3 117.0(3)
N1 C2 N3 124.9(4)
N3 C4 C5 124.6(4)
N3 C4 H4 117.7
C5 C4 H4 117.7
C4 C5 C6 115.0(4)
C4 C5 H5 122.5
C6 C5 H5 122.5
N1 C6 C5 123.7(4)
N1 C6 H6 118.1
C5 C6 H6 118.1
O1 C11 C12 116.1(3)
O1 C11 O2 121.5(3)
O2 C11 C12 122.4(3)
C11 C12 C13 117.5(2)
C11 C12 H12A 107.9
C11 C12 H12B 107.9
C13 C12 H12A 107.9
C13 C12 H12B 107.9
H12A C12 H12B 107.2
C12 C13 C21 112.2(2)
C12 C13 C31 110.4(2)
C12 C13 C41 105.8(2)
C21 C13 C31 104.0(2)
C21 C13 C41 114.9(2)
C31 C13 C41 109.6(2)
C13 C21 C22 118.4(2)
C13 C21 C26 123.5(2)
C22 C21 C26 117.4(3)
C21 C22 C23 121.2(3)
C21 C22 H22 119.4
C23 C22 H22 119.4
C22 C23 C24 120.6(3)
C24 C23 H23 119.7
C22 C23 H23 119.7
C23 C24 C25 119.3(3)
C23 C24 H24 120.3
C25 C24 H24 120.3
C24 C25 C26 120.5(3)
C24 C25 H25 119.8
C26 C25 H25 119.8
C21 C26 C25 121.0(3)
C21 C26 H26 119.5
C25 C26 H26 119.5
C13 C31 C32 124.0(3)
C13 C31 C36 118.6(2)
C32 C31 C36 117.4(3)
C33 C32 C31 120.9(3)
C31 C32 H32 119.5
C33 C32 H32 119.5
C32 C33 C34 120.6(3)
C32 C33 H33 119.7
C34 C33 H33 119.7
C33 C34 C35 119.5(3)
C33 C34 H34 120.3
C35 C34 H34 120.3
C34 C35 C36 119.9(3)
C34 C35 H35 120.0
C36 C35 H35 120.0
C31 C36 C35 121.7(3)
C31 C36 H36 119.2
C35 C36 H36 119.2
C42 C41 C46 117.3(3)
C13 C41 C42 122.0(2)
C13 C41 C46 120.6(2)
C41 C42 C43 121.7(3)
C41 C42 H42 119.2
C43 C42 H42 119.2
C42 C43 C44 120.6(3)
C42 C43 H43 119.7
C44 C43 H43 119.7
C43 C44 C45 118.5(3)
C43 C44 H44 120.7
C45 C44 H44 120.7
C44 C45 C46 121.0(3)
C44 C45 H45 119.5
C46 C45 H45 119.5
C41 C46 C45 120.9(3)
C41 C46 H46 119.6
C45 C46 H46 119.6

loop_
_geom_bond_atom_site_label_1
_geom_bond_atom_site_label_2
_geom_bond_distance
_geom_bond_publ_flag
O1 C11 1.318(3) y
O1 H1C 0.96(5) ?
O2 C11 1.213(4) y
N1 C2 1.338(4) y
N1 C6 1.329(4) y
N2 C2 1.336(5) y
N2 H2A 0.89(4) ?
N2 H2B 0.94(5) ?
N3 C2 1.348(4) y
N3 C4 1.331(5) y
C4 C5 1.355(6) y
C4 H4 0.9300 ?
C5 C6 1.373(5) y
C5 H5 0.9300 ?
C6 H6 0.9300 ?
C11 C12 1.496(4) ?
C12 C13 1.562(4) ?
C12 H12A 0.9700 ?
C12 H12B 0.9700 ?
C13 C21 1.542(4) ?
C13 C31 1.550(4) ?
C13 C41 1.547(4) ?
C21 C26 1.385(4) ?
C21 C22 1.400(4) ?
C22 C23 1.380(4) ?
C22 H22 0.9300 ?
C23 C24 1.374(4) ?
C23 H23 0.9300 ?
C24 C25 1.369(4) ?
C24 H24 0.9300 ?
C25 C26 1.398(4) ?
C25 H25 0.9300 ?
C26 H26 0.9300 ?
C31 C32 1.384(4) ?
C31 C36 1.393(4) ?
C32 C33 1.392(4) ?
C32 H32 0.9300 ?
C33 C34 1.370(5) ?
C33 H33 0.9300 ?
C34 C35 1.378(4) ?
C34 H34 0.9300 ?
C35 C36 1.381(4) ?
C35 H35 0.9300 ?
C36 H36 0.9300 ?
C41 C42 1.385(4) ?
C41 C46 1.390(3) ?
C42 C43 1.378(4) ?
C42 H42 0.9300 ?
C43 C44 1.377(4) ?
C43 H43 0.9300 ?
C44 C45 1.375(4) ?
C44 H44 0.9300 ?
C45 C46 1.383(4) ?
C45 H45 0.9300 ?
C46 H46 0.9300 ?

loop_
_geom_hbond_atom_site_label_D
_geom_hbond_atom_site_label_H
_geom_hbond_atom_site_label_A
_geom_hbond_site_symmetry_A
_geom_hbond_distance_DH
_geom_hbond_distance_HA
_geom_hbond_distance_DA
_geom_hbond_angle_DHA
O1 H1C N1 . 0.96(5) 1.85(5) 2.790(3) 166(4)
N2 H2A O2 . 0.89(4) 2.11(4) 2.990(4) 167(4)
N2 H2B N3 3_676 0.94(5) 2.13(5) 3.068(5) 173(4)

loop_
_geom_torsion_atom_site_label_1
_geom_torsion_atom_site_label_2
_geom_torsion_atom_site_label_3
_geom_torsion_atom_site_label_4
_geom_torsion
_geom_torsion_publ_flag
C6 N1 C2 N2 175.7(4) ?
C6 N1 C2 N3 -6.0(6) ?
C4 N3 C2 N2 -176.5(4) ?
C4 N3 C2 N1 5.1(6) ?
C2 N1 C6 C5 1.7(6) ?
N1 C6 C5 C4 2.7(6) ?
C2 N3 C4 C5 0.1(7) ?
C6 C5 C4 N3 -3.7(7) ?
O2 C11 C12 C13 125.1(3) ?
O1 C11 C12 C13 -57.2(4) ?
C11 C12 C13 C21 66.7(3) ?
C11 C12 C13 C41 -59.3(3) ?
C11 C12 C13 C31 -177.9(2) ?
C41 C13 C21 C26 -19.2(4) ?
C31 C13 C21 C26 100.6(3) ?
C12 C13 C21 C26 -140.0(3) ?
C41 C13 C21 C22 171.1(2) ?
C31 C13 C21 C22 -69.1(3) ?
C12 C13 C21 C22 50.3(3) y
C26 C21 C22 C23 -2.0(4) ?
C13 C21 C22 C23 168.4(3) ?
C21 C22 C23 C24 0.7(4) ?
C22 C23 C24 C25 1.0(4) ?
C23 C24 C25 C26 -1.5(4) ?
C22 C21 C26 C25 1.5(4) ?
C13 C21 C26 C25 -168.3(2) ?
C24 C25 C26 C21 0.2(4) ?
C21 C13 C31 C32 126.6(3) ?
C41 C13 C31 C32 -110.1(3) ?
C12 C13 C31 C32 6.1(4) y
C21 C13 C31 C36 -54.1(3) ?
C41 C13 C31 C36 69.2(3) ?
C12 C13 C31 C36 -174.6(2) ?
C36 C31 C32 C33 0.5(4) ?
C13 C31 C32 C33 179.9(3) ?
C31 C32 C33 C34 0.3(5) ?
C32 C33 C34 C35 -0.9(5) ?
C33 C34 C35 C36 0.6(5) ?
C34 C35 C36 C31 0.3(4) ?
C32 C31 C36 C35 -0.8(4) ?
C13 C31 C36 C35 179.7(3) ?
C21 C13 C41 C42 -45.8(3) ?
C31 C13 C41 C42 -162.4(2) ?
C12 C13 C41 C42 78.5(3) y
C21 C13 C41 C46 139.3(3) ?
C31 C13 C41 C46 22.6(3) ?
C12 C13 C41 C46 -96.4(3) ?
C46 C41 C42 C43 -1.3(4) ?
C13 C41 C42 C43 -176.4(3) ?
C41 C42 C43 C44 0.1(5) ?
C42 C43 C44 C45 1.1(5) ?
C43 C44 C45 C46 -1.1(5) ?
C44 C45 C46 C41 -0.1(5) ?
C42 C41 C46 C45 1.3(4) ?
C13 C41 C46 C45 176.5(3) ?

loop_
_cod_related_entry_id
_cod_related_entry_database
_cod_related_entry_code
1 ChemSpider 21121436
